data_7150877
loop_
_publ_author_name
'Matsuhira, Takashi'
'Yamamoto, Hitoshi'
'Okamura, Taka-aki'
'Ueyama, Norikazu'

_publ_section_title
;
 Manipulation of an intramolecular NH&#x22EF;O hydrogen bond by
 photoswitching between stable E/Z isomers of the cinnamate framework
;
_journal_issue 11
_journal_name_full 'Organic &amp;  Biomolecular Chemistry'
_journal_page_first 1926
_journal_page_last 1933
_journal_paper_doi 10.1039/b719960k
_journal_volume 6
_journal_year 2008
_chemical_formula_moiety 'C14 H17 N O3'
_chemical_formula_sum 'C14 H17 N O3'
_chemical_formula_weight 247.29
_chemical_name_systematic
;
?
;
_space_group_IT_number 2
_symmetry_cell_setting triclinic
_symmetry_space_group_name_Hall '-P 1'
_symmetry_space_group_name_H-M 'P -1'
_atom_sites_solution_hydrogens geom
_atom_sites_solution_primary direct
_atom_sites_solution_secondary difmap
_audit_creation_method SHELXL-97
_cell_angle_alpha 74.60(3)
_cell_angle_beta 80.12(3)
_cell_angle_gamma 82.77(2)
_cell_formula_units_Z 2
_cell_length_a 5.334(4)
_cell_length_b 9.149(7)
_cell_length_c 13.947(13)
_cell_measurement_reflns_used 3846
_cell_measurement_temperature 200
_cell_measurement_theta_max 27.5
_cell_measurement_theta_min 3.1
_cell_volume 644.1(9)
_computing_cell_refinement PROCESS-AUTO
_computing_data_collection PROCESS-AUTO
_computing_data_reduction 'teXsan Ver. 1.11'
_computing_structure_refinement 'SHELXL-97 (Sheldrick, 1997)'
_computing_structure_solution 'SHELXS-97 (Sheldrick, 1990)'
_diffrn_ambient_temperature 200
_diffrn_detector_area_resol_mean 10.00
_diffrn_measured_fraction_theta_full 0.982
_diffrn_measured_fraction_theta_max 0.982
_diffrn_measurement_device_type 'Rigaku RAXIS-RAPID Imaging Plate'
_diffrn_measurement_method \w
_diffrn_radiation_monochromator graphite
_diffrn_radiation_source 'fine-focus sealed tube'
_diffrn_radiation_type MoK\a
_diffrn_radiation_wavelength 0.71075
_diffrn_reflns_av_R_equivalents 0.0303
_diffrn_reflns_av_sigmaI/netI 0.0823
_diffrn_reflns_limit_h_max 6
_diffrn_reflns_limit_h_min -6
_diffrn_reflns_limit_k_max 11
_diffrn_reflns_limit_k_min -10
_diffrn_reflns_limit_l_max 18
_diffrn_reflns_limit_l_min -18
_diffrn_reflns_number 6236
_diffrn_reflns_theta_full 27.45
_diffrn_reflns_theta_max 27.45
_diffrn_reflns_theta_min 3.06
_exptl_absorpt_coefficient_mu 0.090
_exptl_absorpt_correction_type none
_exptl_crystal_colour colorless
_exptl_crystal_density_diffrn 1.275
_exptl_crystal_density_method 'not measured'
_exptl_crystal_description platelet
_exptl_crystal_F_000 264
_exptl_crystal_size_max 0.300
_exptl_crystal_size_mid 0.200
_exptl_crystal_size_min 0.100
_refine_diff_density_max 0.206
_refine_diff_density_min -0.244
_refine_diff_density_rms 0.041
_refine_ls_extinction_method none
_refine_ls_goodness_of_fit_ref 1.001
_refine_ls_hydrogen_treatment noref
_refine_ls_matrix_type full
_refine_ls_number_parameters 164
_refine_ls_number_reflns 2883
_refine_ls_number_restraints 0
_refine_ls_restrained_S_all 1.001
_refine_ls_R_factor_all 0.0772
_refine_ls_R_factor_gt 0.0390
_refine_ls_shift/su_max 0.001
_refine_ls_shift/su_mean 0.000
_refine_ls_structure_factor_coef Fsqd
_refine_ls_weighting_details 'calc w=1/[\s^2^(Fo^2^)+(0.0220P)^2^+0.0000P] where P=(Fo^2^+2Fc^2^)/3'
_refine_ls_weighting_scheme calc
_refine_ls_wR_factor_gt 0.0692
_refine_ls_wR_factor_ref 0.0734
_reflns_number_gt 1441
_reflns_number_total 2883
_reflns_threshold_expression I>2\s(I)
_cod_data_source_file b719960k.txt
_cod_data_source_block shelxl1
_cod_original_sg_symbol_H-M 'P -1 '
_cod_database_code 7150877

loop_
_symmetry_equiv_pos_as_xyz
'x, y, z'
'-x, -y, -z'

loop_
_atom_site_label
_atom_site_type_symbol
_atom_site_fract_x
_atom_site_fract_y
_atom_site_fract_z
_atom_site_U_iso_or_equiv
_atom_site_adp_type
_atom_site_occupancy
_atom_site_symmetry_multiplicity
_atom_site_calc_flag
_atom_site_refinement_flags
_atom_site_disorder_assembly
_atom_site_disorder_group
O01 O 1.3610(2) 0.68460(13) 0.46347(10) 0.0516(4) Uani 1 1 d . . .
H01 H 1.4842 0.6203 0.4547 0.062 Uiso 1 1 calc R . .
O02 O 1.2257(2) 0.48600(13) 0.58459(9) 0.0464(4) Uani 1 1 d . . .
O03 O 0.02543(19) 0.47214(12) 0.84455(9) 0.0367(3) Uani 1 1 d . . .
N1 N 0.4322(2) 0.54338(13) 0.80844(9) 0.0287(3) Uani 1 1 d . . .
H1 H 0.5920 0.5104 0.8152 0.034 Uiso 1 1 calc R . .
C1 C 1.1988(3) 0.62377(19) 0.53797(13) 0.0338(4) Uani 1 1 d . . .
C2 C 0.9799(3) 0.72306(18) 0.56694(12) 0.0356(4) Uani 1 1 d . . .
H2 H 0.9708 0.8274 0.5317 0.043 Uiso 1 1 calc R . .
C3 C 0.7933(3) 0.67500(17) 0.63981(12) 0.0311(4) Uani 1 1 d . . .
H3 H 0.8067 0.5696 0.6723 0.037 Uiso 1 1 calc R . .
C4 C 0.5687(3) 0.76474(17) 0.67645(12) 0.0274(4) Uani 1 1 d . . .
C5 C 0.5233(3) 0.92034(18) 0.63151(13) 0.0352(4) Uani 1 1 d . . .
H5 H 0.6464 0.9689 0.5788 0.042 Uiso 1 1 calc R . .
C6 C 0.3060(3) 1.00476(18) 0.66135(13) 0.0378(5) Uani 1 1 d . . .
H6 H 0.2794 1.1097 0.6291 0.045 Uiso 1 1 calc R . .
C7 C 0.1269(3) 0.93603(17) 0.73848(13) 0.0372(5) Uani 1 1 d . . .
H7 H -0.0250 0.9932 0.7586 0.045 Uiso 1 1 calc R . .
C8 C 0.1685(3) 0.78405(17) 0.78651(12) 0.0328(4) Uani 1 1 d . . .
H8 H 0.0464 0.7379 0.8405 0.039 Uiso 1 1 calc R . .
C9 C 0.3869(3) 0.69811(16) 0.75663(11) 0.0258(4) Uani 1 1 d . . .
C10 C 0.2547(3) 0.43981(17) 0.84900(12) 0.0270(4) Uani 1 1 d . . .
C11 C 0.3669(3) 0.28240(16) 0.90049(12) 0.0262(4) Uani 1 1 d . . .
C12 C 0.5725(3) 0.22041(18) 0.82704(13) 0.0374(5) Uani 1 1 d . . .
H12A H 0.7166 0.2840 0.8086 0.045 Uiso 1 1 calc R . .
H12B H 0.5010 0.2218 0.7666 0.045 Uiso 1 1 calc R . .
H12C H 0.6315 0.1157 0.8590 0.045 Uiso 1 1 calc R . .
C13 C 0.4755(3) 0.29588(17) 0.99253(12) 0.0340(4) Uani 1 1 d . . .
H13A H 0.6177 0.3609 0.9704 0.041 Uiso 1 1 calc R . .
H13B H 0.5367 0.1946 1.0297 0.041 Uiso 1 1 calc R . .
H13C H 0.3415 0.3407 1.0363 0.041 Uiso 1 1 calc R . .
C14 C 0.1585(3) 0.17203(17) 0.93610(13) 0.0398(5) Uani 1 1 d . . .
H14A H 0.1024 0.1522 0.8777 0.048 Uiso 1 1 calc R . .
H14B H 0.0133 0.2167 0.9754 0.048 Uiso 1 1 calc R . .
H14C H 0.2260 0.0763 0.9781 0.048 Uiso 1 1 calc R . .

loop_
_atom_site_aniso_label
_atom_site_aniso_U_11
_atom_site_aniso_U_22
_atom_site_aniso_U_33
_atom_site_aniso_U_23
_atom_site_aniso_U_13
_atom_site_aniso_U_12
O01 0.0412(8) 0.0478(8) 0.0506(9) -0.0042(7) 0.0197(7) -0.0009(6)
O02 0.0450(8) 0.0382(7) 0.0429(8) -0.0001(6) 0.0084(6) 0.0029(6)
O03 0.0233(6) 0.0376(7) 0.0458(8) -0.0037(6) -0.0067(5) -0.0020(5)
N1 0.0198(7) 0.0289(7) 0.0330(9) -0.0014(6) -0.0022(6) -0.0020(6)
C1 0.0294(9) 0.0434(11) 0.0271(11) -0.0081(9) 0.0013(8) -0.0062(9)
C2 0.0343(9) 0.0327(9) 0.0343(11) -0.0043(8) 0.0021(9) -0.0015(8)
C3 0.0306(9) 0.0310(9) 0.0283(10) -0.0037(8) -0.0013(8) -0.0021(8)
C4 0.0250(8) 0.0327(9) 0.0239(10) -0.0067(8) -0.0024(7) -0.0021(8)
C5 0.0364(10) 0.0337(10) 0.0315(11) -0.0017(8) -0.0023(8) -0.0046(9)
C6 0.0425(11) 0.0275(9) 0.0415(12) -0.0060(8) -0.0088(9) 0.0020(9)
C7 0.0336(9) 0.0343(10) 0.0453(13) -0.0176(9) -0.0038(9) 0.0054(9)
C8 0.0304(9) 0.0362(10) 0.0317(11) -0.0128(8) 0.0028(8) -0.0036(9)
C9 0.0256(8) 0.0283(9) 0.0249(10) -0.0078(8) -0.0062(7) -0.0014(8)
C10 0.0239(9) 0.0321(9) 0.0253(10) -0.0087(7) -0.0005(7) -0.0043(8)
C11 0.0203(8) 0.0259(8) 0.0319(10) -0.0064(7) -0.0031(7) -0.0025(7)
C12 0.0311(9) 0.0387(10) 0.0445(12) -0.0164(9) -0.0039(9) 0.0004(8)
C13 0.0318(9) 0.0330(9) 0.0343(11) -0.0041(8) -0.0045(8) -0.0023(8)
C14 0.0288(9) 0.0305(9) 0.0573(13) -0.0041(9) -0.0071(9) -0.0051(8)

loop_
_atom_type_symbol
_atom_type_description
_atom_type_scat_dispersion_real
_atom_type_scat_dispersion_imag
_atom_type_scat_source
C C 0.0033 0.0016 'International Tables Vol C Tables 4.2.6.8 and 6.1.1.4'
H H 0.0000 0.0000 'International Tables Vol C Tables 4.2.6.8 and 6.1.1.4'
N N 0.0061 0.0033 'International Tables Vol C Tables 4.2.6.8 and 6.1.1.4'
O O 0.0106 0.0060 'International Tables Vol C Tables 4.2.6.8 and 6.1.1.4'

loop_
_geom_angle_atom_site_label_1
_geom_angle_atom_site_label_2
_geom_angle_atom_site_label_3
_geom_angle
_geom_angle_site_symmetry_1
_geom_angle_site_symmetry_3
_geom_angle_publ_flag
C1 O01 H01 109.5 . . ?
C10 N1 C9 127.18(13) . . ?
C10 N1 H1 116.4 . . ?
C9 N1 H1 116.4 . . ?
O02 C1 O01 122.45(16) . . ?
O02 C1 C2 121.13(15) . . ?
O01 C1 C2 116.43(15) . . ?
C3 C2 C1 123.11(16) . . ?
C3 C2 H2 118.4 . . ?
C1 C2 H2 118.4 . . ?
C2 C3 C4 127.71(15) . . ?
C2 C3 H3 116.1 . . ?
C4 C3 H3 116.1 . . ?
C5 C4 C9 117.37(15) . . ?
C5 C4 C3 121.22(14) . . ?
C9 C4 C3 121.40(14) . . ?
C6 C5 C4 122.04(15) . . ?
C6 C5 H5 119.0 . . ?
C4 C5 H5 119.0 . . ?
C5 C6 C7 119.57(16) . . ?
C5 C6 H6 120.2 . . ?
C7 C6 H6 120.2 . . ?
C6 C7 C8 120.03(17) . . ?
C6 C7 H7 120.0 . . ?
C8 C7 H7 120.0 . . ?
C7 C8 C9 120.69(15) . . ?
C7 C8 H8 119.7 . . ?
C9 C8 H8 119.7 . . ?
C8 C9 C4 120.24(14) . . ?
C8 C9 N1 120.32(14) . . ?
C4 C9 N1 119.41(15) . . ?
O03 C10 N1 122.51(15) . . ?
O03 C10 C11 123.49(13) . . ?
N1 C10 C11 113.99(13) . . ?
C10 C11 C14 110.15(13) . . ?
C10 C11 C12 110.29(14) . . ?
C14 C11 C12 108.13(14) . . ?
C10 C11 C13 108.19(13) . . ?
C14 C11 C13 108.55(13) . . ?
C12 C11 C13 111.52(14) . . ?
C11 C12 H12A 109.5 . . ?
C11 C12 H12B 109.5 . . ?
H12A C12 H12B 109.5 . . ?
C11 C12 H12C 109.5 . . ?
H12A C12 H12C 109.5 . . ?
H12B C12 H12C 109.5 . . ?
C11 C13 H13A 109.5 . . ?
C11 C13 H13B 109.5 . . ?
H13A C13 H13B 109.5 . . ?
C11 C13 H13C 109.5 . . ?
H13A C13 H13C 109.5 . . ?
H13B C13 H13C 109.5 . . ?
C11 C14 H14A 109.5 . . ?
C11 C14 H14B 109.5 . . ?
H14A C14 H14B 109.5 . . ?
C11 C14 H14C 109.5 . . ?
H14A C14 H14C 109.5 . . ?
H14B C14 H14C 109.5 . . ?

loop_
_geom_bond_atom_site_label_1
_geom_bond_atom_site_label_2
_geom_bond_distance
_geom_bond_site_symmetry_2
_geom_bond_publ_flag
O01 C1 1.2820(19) . ?
O01 H01 0.8400 . ?
O02 C1 1.258(2) . ?
O03 C10 1.2297(18) . ?
N1 C10 1.3679(18) . ?
N1 C9 1.419(2) . ?
N1 H1 0.8800 . ?
C1 C2 1.455(2) . ?
C2 C3 1.320(2) . ?
C2 H2 0.9500 . ?
C3 C4 1.462(2) . ?
C3 H3 0.9500 . ?
C4 C5 1.403(2) . ?
C4 C9 1.406(2) . ?
C5 C6 1.376(2) . ?
C5 H5 0.9500 . ?
C6 C7 1.380(2) . ?
C6 H6 0.9500 . ?
C7 C8 1.382(2) . ?
C7 H7 0.9500 . ?
C8 C9 1.388(2) . ?
C8 H8 0.9500 . ?
C10 C11 1.526(2) . ?
C11 C14 1.526(2) . ?
C11 C12 1.530(2) . ?
C11 C13 1.535(2) . ?
C12 H12A 0.9800 . ?
C12 H12B 0.9800 . ?
C12 H12C 0.9800 . ?
C13 H13A 0.9800 . ?
C13 H13B 0.9800 . ?
C13 H13C 0.9800 . ?
C14 H14A 0.9800 . ?
C14 H14B 0.9800 . ?
C14 H14C 0.9800 . ?

loop_
_geom_torsion_atom_site_label_1
_geom_torsion_atom_site_label_2
_geom_torsion_atom_site_label_3
_geom_torsion_atom_site_label_4
_geom_torsion
_geom_torsion_site_symmetry_1
_geom_torsion_site_symmetry_2
_geom_torsion_site_symmetry_3
_geom_torsion_site_symmetry_4
_geom_torsion_publ_flag
O02 C1 C2 C3 -2.8(3) . . . . ?
O01 C1 C2 C3 177.55(16) . . . . ?
C1 C2 C3 C4 178.57(15) . . . . ?
C2 C3 C4 C5 2.6(2) . . . . ?
C2 C3 C4 C9 -178.71(16) . . . . ?
C9 C4 C5 C6 -2.3(2) . . . . ?
C3 C4 C5 C6 176.39(15) . . . . ?
C4 C5 C6 C7 0.7(2) . . . . ?
C5 C6 C7 C8 1.2(2) . . . . ?
C6 C7 C8 C9 -1.4(2) . . . . ?
C7 C8 C9 C4 -0.3(2) . . . . ?
C7 C8 C9 N1 177.97(14) . . . . ?
C5 C4 C9 C8 2.1(2) . . . . ?
C3 C4 C9 C8 -176.60(14) . . . . ?
C5 C4 C9 N1 -176.18(13) . . . . ?
C3 C4 C9 N1 5.1(2) . . . . ?
C10 N1 C9 C8 36.5(2) . . . . ?
C10 N1 C9 C4 -145.24(16) . . . . ?
C9 N1 C10 O03 -0.1(3) . . . . ?
C9 N1 C10 C11 -179.63(14) . . . . ?
O03 C10 C11 C14 4.8(2) . . . . ?
N1 C10 C11 C14 -175.65(14) . . . . ?
O03 C10 C11 C12 124.10(17) . . . . ?
N1 C10 C11 C12 -56.38(18) . . . . ?
O03 C10 C11 C13 -113.68(17) . . . . ?
N1 C10 C11 C13 65.84(17) . . . . ?

loop_
_cod_related_entry_id
_cod_related_entry_database
_cod_related_entry_code
1 ChemSpider 25937595
